data_4029547
loop_
_publ_author_name
'Avery, Thomas D.'
'Greatrex, Ben W.'
'Pedersen, Daniel Sejer'
'Taylor, Dennis K.'
'Tiekink, Edward R. T.'

_publ_section_title
;
 A concise route to beta-Cyclopropyl amino acids utilizing 1,2-dioxines
 and stabilized phosphonate nucleophiles.
;
_journal_issue 7
_journal_name_full 'The Journal of organic chemistry'
_journal_page_first 2633
_journal_page_last 2640
_journal_paper_doi 10.1021/jo7024256
_journal_volume 73
_journal_year 2008
_chemical_formula_moiety 'C26 H41 N O7 Si'
_chemical_formula_sum 'C26 H41 N O7 Si'
_chemical_formula_weight 507.69
_chemical_name_systematic
; 
 ? 
;
_space_group_IT_number 2
_symmetry_cell_setting triclinic
_symmetry_space_group_name_Hall '-P 1'
_symmetry_space_group_name_H-M 'P -1'
_atom_sites_solution_hydrogens geom
_atom_sites_solution_primary direct
_atom_sites_solution_secondary difmap
_audit_creation_method SHELXL-97
_cell_angle_alpha 74.484(12)
_cell_angle_beta 80.766(15)
_cell_angle_gamma 88.909(16)
_cell_formula_units_Z 2
_cell_length_a 8.148(2)
_cell_length_b 10.579(3)
_cell_length_c 17.328(5)
_cell_measurement_reflns_used 2884
_cell_measurement_temperature 293(2)
_cell_measurement_theta_max 25.3
_cell_measurement_theta_min 2.5
_cell_volume 1420.1(7)
_computing_cell_refinement CrystalClear
_computing_data_collection 'CrystalClear (Rigaku Americas Corporation, 2005)'
_computing_data_reduction CrystalClear
_computing_molecular_graphics 'ORTEPII (Johnson, 1976)'
_computing_publication_material SHELXL97
_computing_structure_refinement 'SHELXL97 (Sheldrick, 1997)'
_computing_structure_solution 'SIR92 (Altomare et al., 1994)'
_diffrn_ambient_temperature 293(2)
_diffrn_measured_fraction_theta_full 0.848
_diffrn_measured_fraction_theta_max 0.848
_diffrn_measurement_device_type AFC12\k/SATURN724
_diffrn_measurement_method \w
_diffrn_radiation_monochromator graphite
_diffrn_radiation_source 'fine-focus sealed tube'
_diffrn_radiation_type MoK\a
_diffrn_radiation_wavelength 0.71070
_diffrn_reflns_av_R_equivalents 0.056
_diffrn_reflns_av_sigmaI/netI 0.063
_diffrn_reflns_limit_h_max 9
_diffrn_reflns_limit_h_min -9
_diffrn_reflns_limit_k_max 12
_diffrn_reflns_limit_k_min -12
_diffrn_reflns_limit_l_max 20
_diffrn_reflns_limit_l_min -20
_diffrn_reflns_number 18663
_diffrn_reflns_theta_full 25.6
_diffrn_reflns_theta_max 25.6
_diffrn_reflns_theta_min 2.5
_diffrn_standards_decay_% '< 1'
_diffrn_standards_interval_count 0
_diffrn_standards_number 0
_exptl_absorpt_coefficient_mu 0.124
_exptl_absorpt_correction_T_max 1.000
_exptl_absorpt_correction_T_min 0.764
_exptl_absorpt_correction_type multi-scan
_exptl_absorpt_process_details 'ABSCOR (Higashi, 1995)'
_exptl_crystal_colour colourless
_exptl_crystal_density_diffrn 1.187
_exptl_crystal_density_method 'not measured'
_exptl_crystal_description prism
_exptl_crystal_F_000 548
_exptl_crystal_size_max 0.32
_exptl_crystal_size_mid 0.10
_exptl_crystal_size_min 0.04
_refine_diff_density_max 0.31
_refine_diff_density_min -0.34
_refine_diff_density_rms 0.060
_refine_ls_extinction_method none
_refine_ls_goodness_of_fit_ref 1.17
_refine_ls_hydrogen_treatment constr
_refine_ls_matrix_type full
_refine_ls_number_parameters 318
_refine_ls_number_reflns 4533
_refine_ls_number_restraints 0
_refine_ls_restrained_S_all 1.17
_refine_ls_R_factor_all 0.090
_refine_ls_R_factor_gt 0.071
_refine_ls_shift/su_max <0.001
_refine_ls_shift/su_mean 0.000
_refine_ls_structure_factor_coef Fsqd
_refine_ls_weighting_details 'calc w=1/[\s^2^(Fo^2^)+(0.0707P)^2^+0.3657P] where P=(Fo^2^+2Fc^2^)/3'
_refine_ls_weighting_scheme calc
_refine_ls_wR_factor_gt 0.153
_refine_ls_wR_factor_ref 0.164
_reflns_number_gt 3670
_reflns_number_total 4533
_reflns_threshold_expression I>2\s(I)
_cod_data_source_file jo7024256-file006.cif
_cod_data_source_block 28f
_cod_database_code 4029547

loop_
_symmetry_equiv_pos_as_xyz
'x, y, z'
'-x, -y, -z'

loop_
_atom_site_label
_atom_site_type_symbol
_atom_site_fract_x
_atom_site_fract_y
_atom_site_fract_z
_atom_site_U_iso_or_equiv
_atom_site_adp_type
_atom_site_occupancy
_atom_site_symmetry_multiplicity
_atom_site_calc_flag
_atom_site_refinement_flags
Si1 Si 0.62435(11) 0.22844(9) 0.82092(5) 0.0277(3) Uani 1 1 d .
O1 O 0.0853(3) 0.6001(2) 0.61584(13) 0.0359(6) Uani 1 1 d .
O2 O -0.0101(2) 0.4002(2) 0.62049(12) 0.0287(5) Uani 1 1 d .
O3 O 0.1216(3) 0.4498(2) 0.81181(12) 0.0313(5) Uani 1 1 d .
O4 O 0.3338(2) 0.5970(2) 0.79679(12) 0.0296(5) Uani 1 1 d .
O5 O 0.4365(2) 0.33686(19) 0.43793(12) 0.0267(5) Uani 1 1 d .
O6 O 0.3001(3) -0.0134(2) 0.59006(12) 0.0304(5) Uani 1 1 d .
O7 O 0.6178(2) 0.2227(2) 0.72722(12) 0.0303(5) Uani 1 1 d .
N1 N 0.3317(3) 0.4863(2) 0.70449(14) 0.0244(6) Uani 1 1 d .
H1n H 0.4304 0.5180 0.6843 0.029 Uiso 1 1 calc R
C1 C 0.3618(3) 0.3736(3) 0.59723(17) 0.0217(7) Uani 1 1 d .
H1 H 0.4052 0.4480 0.5514 0.026 Uiso 1 1 calc R
C2 C 0.3212(4) 0.2496(3) 0.57537(17) 0.0220(7) Uani 1 1 d .
H2 H 0.2277 0.1949 0.6101 0.026 Uiso 1 1 calc R
C3 C 0.4745(4) 0.2588(3) 0.61387(18) 0.0231(7) Uani 1 1 d .
H3 H 0.5791 0.2702 0.5757 0.028 Uiso 1 1 calc R
C4 C 0.2453(4) 0.4081(3) 0.66534(17) 0.0230(7) Uani 1 1 d .
H4 H 0.2028 0.3268 0.7056 0.028 Uiso 1 1 calc R
C5 C 0.0994(4) 0.4833(3) 0.63211(17) 0.0234(7) Uani 1 1 d .
C6 C -0.1546(4) 0.4607(3) 0.5875(2) 0.0387(9) Uani 1 1 d .
H6A H -0.2341 0.4785 0.6303 0.058 Uiso 1 1 calc R
H6B H -0.2040 0.4023 0.5633 0.058 Uiso 1 1 calc R
H6C H -0.1209 0.5414 0.5470 0.058 Uiso 1 1 calc R
C7 C 0.2492(4) 0.5070(3) 0.77443(18) 0.0258(7) Uani 1 1 d .
C8 C 0.2749(4) 0.6274(3) 0.87523(19) 0.0331(8) Uani 1 1 d .
C9 C 0.1061(4) 0.6912(4) 0.8738(2) 0.0445(9) Uani 1 1 d .
H9A H 0.1136 0.7677 0.8285 0.067 Uiso 1 1 calc R
H9B H 0.0726 0.7161 0.9233 0.067 Uiso 1 1 calc R
H9C H 0.0256 0.6300 0.8687 0.067 Uiso 1 1 calc R
C10 C 0.4096(5) 0.7240(4) 0.8770(2) 0.0470(10) Uani 1 1 d .
H10A H 0.4102 0.8007 0.8323 0.071 Uiso 1 1 calc R
H10B H 0.5160 0.6836 0.8727 0.071 Uiso 1 1 calc R
H10C H 0.3875 0.7485 0.9271 0.071 Uiso 1 1 calc R
C11 C 0.2723(5) 0.5052(4) 0.9457(2) 0.0460(10) Uani 1 1 d .
H11A H 0.3811 0.4684 0.9442 0.069 Uiso 1 1 calc R
H11B H 0.1937 0.4419 0.9415 0.069 Uiso 1 1 calc R
H11C H 0.2406 0.5280 0.9959 0.069 Uiso 1 1 calc R
C12 C 0.3538(4) 0.2469(3) 0.48909(18) 0.0220(7) Uani 1 1 d .
C13 C 0.2853(3) 0.1367(3) 0.46412(18) 0.0233(7) Uani 1 1 d .
C14 C 0.2564(4) 0.0096(3) 0.51501(18) 0.0255(7) Uani 1 1 d .
C15 C 0.1899(4) -0.0881(3) 0.4877(2) 0.0288(8) Uani 1 1 d .
H15 H 0.1710 -0.1728 0.5214 0.035 Uiso 1 1 calc R
C16 C 0.1527(4) -0.0576(3) 0.4101(2) 0.0327(8) Uani 1 1 d .
H16 H 0.1071 -0.1222 0.3921 0.039 Uiso 1 1 calc R
C17 C 0.1816(4) 0.0666(3) 0.3588(2) 0.0319(8) Uani 1 1 d .
H17 H 0.1567 0.0854 0.3064 0.038 Uiso 1 1 calc R
C18 C 0.2480(4) 0.1633(3) 0.38571(18) 0.0277(7) Uani 1 1 d .
H18 H 0.2680 0.2473 0.3510 0.033 Uiso 1 1 calc R
C19 C 0.2773(4) -0.1434(3) 0.64377(19) 0.0339(8) Uani 1 1 d .
H19A H 0.1618 -0.1692 0.6539 0.051 Uiso 1 1 calc R
H19B H 0.3130 -0.1445 0.6941 0.051 Uiso 1 1 calc R
H19C H 0.3418 -0.2036 0.6193 0.051 Uiso 1 1 calc R
C20 C 0.4873(4) 0.1725(3) 0.69686(18) 0.0266(7) Uani 1 1 d .
H20A H 0.3828 0.1710 0.7330 0.032 Uiso 1 1 calc R
H20B H 0.5107 0.0835 0.6940 0.032 Uiso 1 1 calc R
C21 C 0.4134(4) 0.1904(3) 0.88337(19) 0.0345(8) Uani 1 1 d .
H21A H 0.3781 0.1036 0.8847 0.052 Uiso 1 1 calc R
H21B H 0.3361 0.2528 0.8599 0.052 Uiso 1 1 calc R
H21C H 0.4175 0.1950 0.9376 0.052 Uiso 1 1 calc R
C22 C 0.6982(4) 0.3954(3) 0.8164(2) 0.0346(8) Uani 1 1 d .
H22A H 0.8067 0.4125 0.7840 0.052 Uiso 1 1 calc R
H22B H 0.7038 0.4011 0.8703 0.052 Uiso 1 1 calc R
H22C H 0.6224 0.4590 0.7926 0.052 Uiso 1 1 calc R
C23 C 0.7769(4) 0.1030(3) 0.86418(18) 0.0280(8) Uani 1 1 d .
C24 C 0.9466(4) 0.1262(3) 0.80790(19) 0.0340(8) Uani 1 1 d .
H24A H 0.9330 0.1201 0.7550 0.051 Uiso 1 1 calc R
H24B H 1.0226 0.0610 0.8298 0.051 Uiso 1 1 calc R
H24C H 0.9900 0.2118 0.8038 0.051 Uiso 1 1 calc R
C25 C 0.7102(4) -0.0357(3) 0.8716(2) 0.0346(8) Uani 1 1 d .
H25A H 0.6949 -0.0425 0.8191 0.052 Uiso 1 1 calc R
H25B H 0.6057 -0.0516 0.9076 0.052 Uiso 1 1 calc R
H25C H 0.7885 -0.0994 0.8927 0.052 Uiso 1 1 calc R
C26 C 0.8011(4) 0.1131(3) 0.94812(19) 0.0364(8) Uani 1 1 d .
H26A H 0.8427 0.1994 0.9438 0.055 Uiso 1 1 calc R
H26B H 0.8793 0.0492 0.9691 0.055 Uiso 1 1 calc R
H26C H 0.6965 0.0970 0.9841 0.055 Uiso 1 1 calc R

loop_
_atom_site_aniso_label
_atom_site_aniso_U_11
_atom_site_aniso_U_22
_atom_site_aniso_U_33
_atom_site_aniso_U_23
_atom_site_aniso_U_13
_atom_site_aniso_U_12
Si1 0.0244(5) 0.0323(6) 0.0254(5) -0.0058(4) -0.0045(4) -0.0021(4)
O1 0.0386(14) 0.0232(14) 0.0473(14) -0.0081(11) -0.0136(11) 0.0015(10)
O2 0.0223(12) 0.0283(12) 0.0360(13) -0.0061(10) -0.0104(10) -0.0017(9)
O3 0.0266(13) 0.0353(13) 0.0316(12) -0.0120(10) 0.0022(10) -0.0088(10)
O4 0.0299(12) 0.0330(13) 0.0292(12) -0.0157(10) -0.0012(10) -0.0054(10)
O5 0.0274(12) 0.0245(12) 0.0263(12) -0.0055(9) -0.0006(10) -0.0019(10)
O6 0.0377(13) 0.0239(12) 0.0294(12) -0.0053(9) -0.0078(10) -0.0017(10)
O7 0.0215(12) 0.0443(14) 0.0249(12) -0.0068(10) -0.0072(9) -0.0038(10)
N1 0.0188(13) 0.0312(15) 0.0254(14) -0.0132(12) 0.0000(11) -0.0059(11)
C1 0.0230(16) 0.0201(16) 0.0220(16) -0.0076(13) -0.0006(13) -0.0021(13)
C2 0.0209(16) 0.0225(17) 0.0221(16) -0.0053(13) -0.0035(13) -0.0008(13)
C3 0.0185(16) 0.0241(17) 0.0282(17) -0.0094(14) -0.0040(14) -0.0006(13)
C4 0.0230(17) 0.0227(17) 0.0245(16) -0.0075(13) -0.0046(14) -0.0035(13)
C5 0.0235(17) 0.0275(19) 0.0181(15) -0.0056(13) -0.0003(13) -0.0044(14)
C6 0.0265(19) 0.041(2) 0.046(2) -0.0016(17) -0.0150(17) -0.0014(16)
C7 0.0259(18) 0.0240(17) 0.0284(17) -0.0078(14) -0.0051(15) -0.0031(14)
C8 0.039(2) 0.039(2) 0.0247(17) -0.0180(15) 0.0012(15) -0.0060(16)
C9 0.040(2) 0.049(2) 0.046(2) -0.0238(18) 0.0039(18) 0.0010(18)
C10 0.056(2) 0.051(2) 0.042(2) -0.0272(19) -0.0036(19) -0.0143(19)
C11 0.053(2) 0.058(3) 0.030(2) -0.0170(18) -0.0054(18) -0.004(2)
C12 0.0191(16) 0.0205(17) 0.0257(16) -0.0052(13) -0.0035(14) 0.0008(13)
C13 0.0186(16) 0.0250(18) 0.0269(17) -0.0087(14) -0.0022(14) -0.0005(13)
C14 0.0228(17) 0.0320(19) 0.0235(17) -0.0100(14) -0.0052(14) 0.0040(14)
C15 0.0260(18) 0.0250(18) 0.039(2) -0.0158(15) -0.0015(15) -0.0012(14)
C16 0.0256(18) 0.037(2) 0.044(2) -0.0264(17) -0.0038(16) -0.0012(15)
C17 0.0297(19) 0.040(2) 0.0311(18) -0.0161(16) -0.0077(15) 0.0009(15)
C18 0.0270(18) 0.0315(19) 0.0246(18) -0.0079(14) -0.0033(14) -0.0001(14)
C19 0.039(2) 0.0242(18) 0.0326(18) 0.0009(14) -0.0042(16) 0.0021(15)
C20 0.0240(17) 0.0273(18) 0.0290(17) -0.0073(14) -0.0058(14) -0.0011(14)
C21 0.0328(19) 0.041(2) 0.0287(18) -0.0057(15) -0.0077(15) 0.0025(16)
C22 0.0329(19) 0.039(2) 0.0316(19) -0.0081(15) -0.0063(16) 0.0001(15)
C23 0.0233(17) 0.0343(19) 0.0260(17) -0.0072(14) -0.0039(14) -0.0016(14)
C24 0.0274(18) 0.038(2) 0.0341(19) -0.0070(15) -0.0030(15) -0.0003(15)
C25 0.0321(19) 0.035(2) 0.0364(19) -0.0079(16) -0.0064(16) 0.0005(15)
C26 0.040(2) 0.040(2) 0.0292(19) -0.0058(16) -0.0138(16) 0.0039(16)

loop_
_atom_type_symbol
_atom_type_description
_atom_type_scat_dispersion_real
_atom_type_scat_dispersion_imag
_atom_type_scat_source
C C 0.0033 0.0016 'International Tables Vol C Tables 4.2.6.8 and 6.1.1.4'
H H 0.0000 0.0000 'International Tables Vol C Tables 4.2.6.8 and 6.1.1.4'
N N 0.0061 0.0033 'International Tables Vol C Tables 4.2.6.8 and 6.1.1.4'
O O 0.0106 0.0060 'International Tables Vol C Tables 4.2.6.8 and 6.1.1.4'
Si Si 0.0817 0.0704 'International Tables Vol C Tables 4.2.6.8 and 6.1.1.4'

loop_
_geom_angle_atom_site_label_1
_geom_angle_atom_site_label_2
_geom_angle_atom_site_label_3
_geom_angle
O7 Si1 C22 107.84(13)
O7 Si1 C21 109.79(13)
C22 Si1 C21 111.12(15)
O7 Si1 C23 108.08(13)
C22 Si1 C23 109.82(15)
C21 Si1 C23 110.10(14)
C5 O2 C6 115.3(2)
C7 O4 C8 119.7(2)
C14 O6 C19 119.0(2)
C20 O7 Si1 128.44(18)
C7 N1 C4 117.0(2)
C7 N1 H1n 121.5
C4 N1 H1n 121.5
C3 C1 C4 121.1(2)
C3 C1 C2 60.62(19)
C4 C1 C2 117.2(2)
C3 C1 H1 115.6
C4 C1 H1 115.6
C2 C1 H1 115.6
C12 C2 C1 119.3(2)
C12 C2 C3 115.8(2)
C1 C2 C3 59.23(18)
C12 C2 H2 116.7
C1 C2 H2 116.7
C3 C2 H2 116.7
C20 C3 C1 124.6(3)
C20 C3 C2 120.3(2)
C1 C3 C2 60.14(18)
C20 C3 H3 113.8
C1 C3 H3 113.8
C2 C3 H3 113.8
N1 C4 C1 110.8(2)
N1 C4 C5 109.9(2)
C1 C4 C5 109.7(2)
N1 C4 H4 108.8
C1 C4 H4 108.8
C5 C4 H4 108.8
O1 C5 O2 124.2(3)
O1 C5 C4 125.7(3)
O2 C5 C4 110.0(3)
O2 C6 H6A 109.5
O2 C6 H6B 109.5
H6A C6 H6B 109.5
O2 C6 H6C 109.5
H6A C6 H6C 109.5
H6B C6 H6C 109.5
O3 C7 O4 125.8(3)
O3 C7 N1 124.2(3)
O4 C7 N1 110.0(3)
O4 C8 C11 110.8(3)
O4 C8 C9 110.1(3)
C11 C8 C9 112.4(3)
O4 C8 C10 101.5(2)
C11 C8 C10 110.1(3)
C9 C8 C10 111.4(3)
C8 C9 H9A 109.5
C8 C9 H9B 109.5
H9A C9 H9B 109.5
C8 C9 H9C 109.5
H9A C9 H9C 109.5
H9B C9 H9C 109.5
C8 C10 H10A 109.5
C8 C10 H10B 109.5
H10A C10 H10B 109.5
C8 C10 H10C 109.5
H10A C10 H10C 109.5
H10B C10 H10C 109.5
C8 C11 H11A 109.5
C8 C11 H11B 109.5
H11A C11 H11B 109.5
C8 C11 H11C 109.5
H11A C11 H11C 109.5
H11B C11 H11C 109.5
O5 C12 C2 119.7(3)
O5 C12 C13 120.2(3)
C2 C12 C13 120.1(3)
C18 C13 C14 118.7(3)
C18 C13 C12 117.7(3)
C14 C13 C12 123.6(3)
O6 C14 C13 116.8(3)
O6 C14 C15 122.8(3)
C13 C14 C15 120.3(3)
C16 C15 C14 119.3(3)
C16 C15 H15 120.4
C14 C15 H15 120.4
C17 C16 C15 121.3(3)
C17 C16 H16 119.3
C15 C16 H16 119.3
C16 C17 C18 119.5(3)
C16 C17 H17 120.3
C18 C17 H17 120.3
C17 C18 C13 120.9(3)
C17 C18 H18 119.5
C13 C18 H18 119.5
O6 C19 H19A 109.5
O6 C19 H19B 109.5
H19A C19 H19B 109.5
O6 C19 H19C 109.5
H19A C19 H19C 109.5
H19B C19 H19C 109.5
O7 C20 C3 108.9(2)
O7 C20 H20A 109.9
C3 C20 H20A 109.9
O7 C20 H20B 109.9
C3 C20 H20B 109.9
H20A C20 H20B 108.3
Si1 C21 H21A 109.5
Si1 C21 H21B 109.5
H21A C21 H21B 109.5
Si1 C21 H21C 109.5
H21A C21 H21C 109.5
H21B C21 H21C 109.5
Si1 C22 H22A 109.5
Si1 C22 H22B 109.5
H22A C22 H22B 109.5
Si1 C22 H22C 109.5
H22A C22 H22C 109.5
H22B C22 H22C 109.5
C26 C23 C25 109.2(3)
C26 C23 C24 108.7(2)
C25 C23 C24 109.0(3)
C26 C23 Si1 110.4(2)
C25 C23 Si1 109.4(2)
C24 C23 Si1 110.1(2)
C23 C24 H24A 109.5
C23 C24 H24B 109.5
H24A C24 H24B 109.5
C23 C24 H24C 109.5
H24A C24 H24C 109.5
H24B C24 H24C 109.5
C23 C25 H25A 109.5
C23 C25 H25B 109.5
H25A C25 H25B 109.5
C23 C25 H25C 109.5
H25A C25 H25C 109.5
H25B C25 H25C 109.5
C23 C26 H26A 109.5
C23 C26 H26B 109.5
H26A C26 H26B 109.5
C23 C26 H26C 109.5
H26A C26 H26C 109.5
H26B C26 H26C 109.5

loop_
_geom_bond_atom_site_label_1
_geom_bond_atom_site_label_2
_geom_bond_distance
Si1 O7 1.650(2)
Si1 C22 1.855(3)
Si1 C21 1.866(3)
Si1 C23 1.890(3)
O1 C5 1.199(4)
O2 C5 1.339(3)
O2 C6 1.454(4)
O3 C7 1.211(3)
O4 C7 1.356(3)
O4 C8 1.483(3)
O5 C12 1.236(3)
O6 C14 1.361(3)
O6 C19 1.436(4)
O7 C20 1.429(3)
N1 C7 1.358(4)
N1 C4 1.454(3)
N1 H1n 0.8600
C1 C3 1.502(4)
C1 C4 1.511(4)
C1 C2 1.516(4)
C1 H1 0.9800
C2 C12 1.484(4)
C2 C3 1.523(4)
C2 H2 0.9800
C3 C20 1.502(4)
C3 H3 0.9800
C4 C5 1.522(4)
C4 H4 0.9800
C6 H6A 0.9600
C6 H6B 0.9600
C6 H6C 0.9600
C8 C11 1.520(5)
C8 C9 1.521(5)
C8 C10 1.523(4)
C9 H9A 0.9600
C9 H9B 0.9600
C9 H9C 0.9600
C10 H10A 0.9600
C10 H10B 0.9600
C10 H10C 0.9600
C11 H11A 0.9600
C11 H11B 0.9600
C11 H11C 0.9600
C12 C13 1.492(4)
C13 C18 1.394(4)
C13 C14 1.397(4)
C14 C15 1.397(4)
C15 C16 1.378(4)
C15 H15 0.9300
C16 C17 1.375(5)
C16 H16 0.9300
C17 C18 1.384(4)
C17 H17 0.9300
C18 H18 0.9300
C19 H19A 0.9600
C19 H19B 0.9600
C19 H19C 0.9600
C20 H20A 0.9700
C20 H20B 0.9700
C21 H21A 0.9600
C21 H21B 0.9600
C21 H21C 0.9600
C22 H22A 0.9600
C22 H22B 0.9600
C22 H22C 0.9600
C23 C26 1.530(4)
C23 C25 1.540(4)
C23 C24 1.541(4)
C24 H24A 0.9600
C24 H24B 0.9600
C24 H24C 0.9600
C25 H25A 0.9600
C25 H25B 0.9600
C25 H25C 0.9600
C26 H26A 0.9600
C26 H26B 0.9600
C26 H26C 0.9600

loop_
_geom_torsion_atom_site_label_1
_geom_torsion_atom_site_label_2
_geom_torsion_atom_site_label_3
_geom_torsion_atom_site_label_4
_geom_torsion
C22 Si1 O7 C20 -133.1(2)
C21 Si1 O7 C20 -11.8(3)
C23 Si1 O7 C20 108.3(3)
C3 C1 C2 C12 -104.3(3)
C4 C1 C2 C12 143.6(3)
C4 C1 C2 C3 -112.1(3)
C4 C1 C3 C20 -2.2(4)
C2 C1 C3 C20 -108.1(3)
C4 C1 C3 C2 105.8(3)
C12 C2 C3 C20 -134.8(3)
C1 C2 C3 C20 115.0(3)
C12 C2 C3 C1 110.2(3)
C7 N1 C4 C1 -170.1(3)
C7 N1 C4 C5 68.5(3)
C3 C1 C4 N1 83.1(3)
C2 C1 C4 N1 153.5(2)
C3 C1 C4 C5 -155.4(2)
C2 C1 C4 C5 -84.9(3)
C6 O2 C5 O1 -1.3(4)
C6 O2 C5 C4 -179.0(2)
N1 C4 C5 O1 22.5(4)
C1 C4 C5 O1 -99.6(3)
N1 C4 C5 O2 -159.8(2)
C1 C4 C5 O2 78.1(3)
C8 O4 C7 O3 3.1(5)
C8 O4 C7 N1 -174.9(2)
C4 N1 C7 O3 11.3(4)
C4 N1 C7 O4 -170.7(2)
C7 O4 C8 C11 59.8(4)
C7 O4 C8 C9 -65.2(4)
C7 O4 C8 C10 176.7(3)
C1 C2 C12 O5 11.2(4)
C3 C2 C12 O5 -56.4(4)
C1 C2 C12 C13 -168.1(3)
C3 C2 C12 C13 124.3(3)
O5 C12 C13 C18 -29.1(4)
C2 C12 C13 C18 150.2(3)
O5 C12 C13 C14 151.2(3)
C2 C12 C13 C14 -29.5(4)
C19 O6 C14 C13 -178.2(3)
C19 O6 C14 C15 0.0(4)
C18 C13 C14 O6 177.7(2)
C12 C13 C14 O6 -2.6(4)
C18 C13 C14 C15 -0.6(4)
C12 C13 C14 C15 179.2(3)
O6 C14 C15 C16 -178.4(3)
C13 C14 C15 C16 -0.3(4)
C14 C15 C16 C17 0.8(5)
C15 C16 C17 C18 -0.6(5)
C16 C17 C18 C13 -0.3(5)
C14 C13 C18 C17 0.8(4)
C12 C13 C18 C17 -178.9(3)
Si1 O7 C20 C3 142.2(2)
C1 C3 C20 O7 -92.4(3)
C2 C3 C20 O7 -165.1(2)
O7 Si1 C23 C26 174.5(2)
C22 Si1 C23 C26 57.0(2)
C21 Si1 C23 C26 -65.6(2)
O7 Si1 C23 C25 -65.4(2)
C22 Si1 C23 C25 177.2(2)
C21 Si1 C23 C25 54.6(2)
O7 Si1 C23 C24 54.4(2)
C22 Si1 C23 C24 -63.0(2)
C21 Si1 C23 C24 174.3(2)
